data_7245515
loop_
_publ_author_name
'Huang, Xin-Da'
'Sun, Guo-Bin'
'Chen, Yi-Qing'
'Wen, Ge-Hua'
'Bao, Song-Song'
'Zheng, Li-Min'

_publ_section_title
;
 Photoresponsive gadolinium--anthracene complexes: tuning the orientation
 and \p--\p stacking of anthracene groups via alkyl ester substituents of
 phosphonate ligands
;
_journal_name_full CrystEngComm
_journal_paper_doi 10.1039/D2CE01012G
_journal_year 2022
_chemical_formula_moiety 'C40 H46 Gd N5 O16 P2'
_chemical_formula_sum 'C40 H46 Gd N5 O16 P2'
_chemical_formula_weight 1072.01
_chemical_name_systematic 1
_chemical_properties_physical Light-sensitive,Photo-sensitive
_space_group_crystal_system triclinic
_space_group_IT_number 2
_space_group_name_Hall '-P 1'
_space_group_name_H-M_alt 'P -1'
_atom_sites_solution_hydrogens geom
_audit_creation_method SHELXL-2018/3
_audit_update_record
;
2022-07-21 deposited with the CCDC.	2022-08-29 downloaded from the CCDC.
;
_cell_angle_alpha 81.722(2)
_cell_angle_beta 80.060(2)
_cell_angle_gamma 63.522(2)
_cell_formula_units_Z 2
_cell_length_a 9.8914(6)
_cell_length_b 10.6271(7)
_cell_length_c 24.5080(14)
_cell_measurement_reflns_used 7575
_cell_measurement_temperature 298(2)
_cell_measurement_theta_max 27.0955
_cell_measurement_theta_min 2.5385
_cell_volume 2264.8(2)
_computing_cell_refinement 'Bruker APEX3'
_computing_data_collection 'Bruker APEX3'
_computing_data_reduction 'Bruker APEX3'
_computing_molecular_graphics 'Bruker SHELXTL'
_computing_publication_material 'Bruker SHELXTL'
_computing_structure_refinement 'SHELXL-2018/3 (Sheldrick, 2018)'
_computing_structure_solution 'SHELXT 2014/4 (Sheldrick, 2014)'
_diffrn_ambient_temperature 298(2)
_diffrn_measured_fraction_theta_full 0.991
_diffrn_measured_fraction_theta_max 0.991
_diffrn_measurement_device_type 'Bruker D8 Venture'
_diffrn_radiation_type MoK\a
_diffrn_radiation_wavelength 0.71073
_diffrn_reflns_av_R_equivalents 0.0372
_diffrn_reflns_av_unetI/netI 0.0626
_diffrn_reflns_Laue_measured_fraction_full 0.991
_diffrn_reflns_Laue_measured_fraction_max 0.991
_diffrn_reflns_limit_h_max 12
_diffrn_reflns_limit_h_min -11
_diffrn_reflns_limit_k_max 13
_diffrn_reflns_limit_k_min -11
_diffrn_reflns_limit_l_max 30
_diffrn_reflns_limit_l_min -31
_diffrn_reflns_number 18928
_diffrn_reflns_point_group_measured_fraction_full 0.991
_diffrn_reflns_point_group_measured_fraction_max 0.991
_diffrn_reflns_theta_full 25.242
_diffrn_reflns_theta_max 27.124
_diffrn_reflns_theta_min 2.147
_exptl_absorpt_coefficient_mu 1.610
_exptl_absorpt_correction_T_max 0.924
_exptl_absorpt_correction_T_min 0.824
_exptl_absorpt_correction_type multi-scan
_exptl_absorpt_process_details 'SADABS 2016/2'
_exptl_crystal_colour yellow
_exptl_crystal_density_diffrn 1.572
_exptl_crystal_description plate
_exptl_crystal_F_000 1086
_exptl_crystal_preparation Luminescent
_exptl_crystal_recrystallization_method 'Re-crystallisation from solvent: methanol'
_exptl_crystal_size_max 0.120
_exptl_crystal_size_mid 0.100
_exptl_crystal_size_min 0.050
_refine_diff_density_max 1.642
_refine_diff_density_min -1.096
_refine_diff_density_rms 0.099
_refine_ls_extinction_method none
_refine_ls_goodness_of_fit_ref 1.054
_refine_ls_hydrogen_treatment constr
_refine_ls_matrix_type full
_refine_ls_number_parameters 583
_refine_ls_number_reflns 9933
_refine_ls_number_restraints 200
_refine_ls_restrained_S_all 1.067
_refine_ls_R_factor_all 0.0650
_refine_ls_R_factor_gt 0.0485
_refine_ls_shift/su_max 0.002
_refine_ls_shift/su_mean 0.000
_refine_ls_structure_factor_coef Fsqd
_refine_ls_weighting_details 'w=1/[\s^2^(Fo^2^)+(0.0369P)^2^+2.5779P] where P=(Fo^2^+2Fc^2^)/3'
_refine_ls_weighting_scheme calc
_refine_ls_wR_factor_gt 0.1011
_refine_ls_wR_factor_ref 0.1075
_reflns_Friedel_coverage 0.000
_reflns_number_gt 8080
_reflns_number_total 9933
_reflns_threshold_expression 'I > 2\s(I)'
_cod_data_source_file d2ce01012g2.cif
_cod_data_source_block 1
_cod_database_code 7245515
_shelx_shelxl_version_number 2018/3
_shelx_space_group_comment
;
The symmetry employed for this shelxl refinement is uniquely defined
by the following loop, which should always be used as a source of
symmetry information in preference to the above space-group names.
They are only intended as comments.
;
_shelx_estimated_absorpt_t_min 0.830
_shelx_estimated_absorpt_t_max 0.924

loop_
_space_group_symop_operation_xyz
'x, y, z'
'-x, -y, -z'

loop_
_atom_site_label
_atom_site_type_symbol
_atom_site_fract_x
_atom_site_fract_y
_atom_site_fract_z
_atom_site_U_iso_or_equiv
_atom_site_adp_type
_atom_site_occupancy
_atom_site_site_symmetry_order
_atom_site_calc_flag
_atom_site_refinement_flags_posn
_atom_site_refinement_flags_adp
_atom_site_refinement_flags_occupancy
_atom_site_disorder_assembly
_atom_site_disorder_group
Gd1 Gd 0.77208(3) 0.74330(2) 0.75404(2) 0.03501(8) Uani 1 1 d . . . . .
P1 P 0.47384(16) 0.88875(14) 0.86937(6) 0.0499(3) Uani 1 1 d . . . . .
P2 P 0.95491(16) 0.62951(13) 0.61413(5) 0.0451(3) Uani 1 1 d . . . . .
C1 C 0.4664(6) 0.7278(5) 0.8976(2) 0.0524(13) Uani 1 1 d . . . . .
H1A H 0.418201 0.701773 0.872759 0.063 Uiso 1 1 calc R U . . .
H1B H 0.570027 0.655263 0.897659 0.063 Uiso 1 1 calc R U . . .
C2 C 0.3840(7) 0.7260(6) 0.9556(2) 0.0540(12) Uani 1 1 d . U . . .
C3 C 0.4689(7) 0.6787(6) 1.0009(2) 0.0547(12) Uani 1 1 d . U . . .
C4 C 0.6282(7) 0.6347(6) 0.9963(3) 0.0665(15) Uani 1 1 d . U . . .
H4 H 0.681381 0.639712 0.961480 0.080 Uiso 1 1 calc R U . . .
C5 C 0.7053(9) 0.5851(7) 1.0416(3) 0.0824(18) Uani 1 1 d . U . . .
H5 H 0.809651 0.557857 1.037439 0.099 Uiso 1 1 calc R U . . .
C6 C 0.6271(9) 0.5750(7) 1.0950(3) 0.0805(18) Uani 1 1 d . U . . .
H6 H 0.680492 0.539719 1.125693 0.097 Uiso 1 1 calc R U . . .
C7 C 0.4780(9) 0.6157(7) 1.1014(3) 0.0735(16) Uani 1 1 d . U . . .
H7 H 0.428750 0.609474 1.136908 0.088 Uiso 1 1 calc R U . . .
C8 C 0.3899(7) 0.6690(6) 1.0556(2) 0.0600(13) Uani 1 1 d . U . . .
C9 C 0.2367(8) 0.7077(7) 1.0621(2) 0.0701(15) Uani 1 1 d . U . . .
H9 H 0.187709 0.702352 1.097763 0.084 Uiso 1 1 calc R U . . .
C10 C 0.1516(8) 0.7543(7) 1.0180(3) 0.0727(16) Uani 1 1 d . U . . .
C11 C -0.0069(9) 0.7889(10) 1.0252(3) 0.107(2) Uani 1 1 d . U . . .
H11 H -0.056511 0.784128 1.060742 0.129 Uiso 1 1 calc R U . . .
C12 C -0.0853(10) 0.8283(11) 0.9814(4) 0.122(3) Uani 1 1 d . U . . .
H12 H -0.188687 0.850828 0.986944 0.146 Uiso 1 1 calc R U . . .
C13 C -0.0128(9) 0.8358(10) 0.9272(3) 0.110(2) Uani 1 1 d . U . . .
H13 H -0.067572 0.860587 0.897008 0.132 Uiso 1 1 calc R U . . .
C14 C 0.1356(8) 0.8071(8) 0.9190(3) 0.0814(18) Uani 1 1 d . U . . .
H14 H 0.180378 0.816173 0.882906 0.098 Uiso 1 1 calc R U . . .
C15 C 0.2270(7) 0.7635(6) 0.9631(2) 0.0613(13) Uani 1 1 d . U . . .
C16 C 0.5608(10) 1.0490(8) 0.9111(3) 0.109(3) Uani 1 1 d . . . . .
H16A H 0.634472 1.050290 0.880189 0.164 Uiso 1 1 calc R U . . .
H16B H 0.594637 1.053911 0.944864 0.164 Uiso 1 1 calc R U . . .
H16C H 0.464850 1.128446 0.906450 0.164 Uiso 1 1 calc R U . . .
C17 C 0.2404(8) 1.0805(9) 0.8217(3) 0.114(3) Uani 1 1 d . . . . .
H17A H 0.316440 1.069979 0.790298 0.171 Uiso 1 1 calc R U . . .
H17B H 0.181313 1.178838 0.827435 0.171 Uiso 1 1 calc R U . . .
H17C H 0.174956 1.041046 0.815027 0.171 Uiso 1 1 calc R U . . .
C18 C 0.8576(10) 0.4726(8) 0.5758(4) 0.118(3) Uani 1 1 d . . . . .
H18A H 0.957226 0.395227 0.574012 0.177 Uiso 1 1 calc R U . . .
H18B H 0.808216 0.473203 0.545244 0.177 Uiso 1 1 calc R U . . .
H18C H 0.798663 0.462233 0.610152 0.177 Uiso 1 1 calc R U . . .
C19 C 1.1933(9) 0.4001(9) 0.6406(4) 0.114(3) Uani 1 1 d . . . . .
H19A H 1.166748 0.426593 0.678158 0.171 Uiso 1 1 calc R U . . .
H19B H 1.301342 0.365223 0.630751 0.171 Uiso 1 1 calc R U . . .
H19C H 1.162612 0.327861 0.637346 0.171 Uiso 1 1 calc R U . . .
C20 C 0.9561(6) 0.7944(5) 0.58870(19) 0.0479(12) Uani 1 1 d . . . . .
H20A H 0.851425 0.863320 0.586934 0.058 Uiso 1 1 calc R U . . .
H20B H 0.995639 0.822889 0.615858 0.058 Uiso 1 1 calc R U . . .
C21 C 1.0459(6) 0.8028(5) 0.5324(2) 0.0447(11) Uani 1 1 d . . . . .
C22 C 0.9721(6) 0.8472(5) 0.4847(2) 0.0486(12) Uani 1 1 d . . . . .
C23 C 0.8177(7) 0.8777(6) 0.4840(2) 0.0615(15) Uani 1 1 d . . . . .
H23 H 0.759853 0.867617 0.517090 0.074 Uiso 1 1 calc R U . . .
C24 C 0.7523(9) 0.9211(7) 0.4365(3) 0.080(2) Uani 1 1 d . . . . .
H24 H 0.651031 0.938575 0.437407 0.096 Uiso 1 1 calc R U . . .
C25 C 0.8338(10) 0.9402(7) 0.3859(3) 0.082(2) Uani 1 1 d . . . . .
H25 H 0.786274 0.972238 0.353753 0.099 Uiso 1 1 calc R U . . .
C26 C 0.9803(9) 0.9124(6) 0.3839(2) 0.0718(19) Uani 1 1 d . . . . .
H26 H 1.033717 0.924852 0.350033 0.086 Uiso 1 1 calc R U . . .
C27 C 1.0559(7) 0.8645(5) 0.4319(2) 0.0546(14) Uani 1 1 d . . . . .
C28 C 1.2075(7) 0.8352(6) 0.4301(2) 0.0616(16) Uani 1 1 d . . . . .
H28 H 1.260476 0.847818 0.396142 0.074 Uiso 1 1 calc R U . . .
C29 C 1.2838(7) 0.7878(6) 0.4766(3) 0.0617(15) Uani 1 1 d . . . . .
C30 C 1.4379(9) 0.7602(8) 0.4739(4) 0.094(2) Uani 1 1 d . . . . .
H30 H 1.491353 0.769475 0.439656 0.112 Uiso 1 1 calc R U . . .
C31 C 1.5100(9) 0.7204(9) 0.5200(4) 0.115(3) Uani 1 1 d . . . . .
H31 H 1.611222 0.704513 0.517349 0.138 Uiso 1 1 calc R U . . .
C32 C 1.4308(10) 0.7031(9) 0.5719(4) 0.107(3) Uani 1 1 d . . . . .
H32 H 1.480734 0.674497 0.603498 0.128 Uiso 1 1 calc R U . . .
C33 C 1.2827(8) 0.7278(7) 0.5765(3) 0.0772(19) Uani 1 1 d . . . . .
H33 H 1.233274 0.715886 0.611353 0.093 Uiso 1 1 calc R U . . .
C34 C 1.2001(7) 0.7714(5) 0.5297(2) 0.0551(13) Uani 1 1 d . . . . .
C35 C 0.8696(7) 0.3164(6) 0.7564(3) 0.0734(17) Uani 1 1 d . U . . .
H35A H 0.908015 0.382573 0.738616 0.110 Uiso 1 1 calc R U . . .
H35B H 0.928028 0.227154 0.740675 0.110 Uiso 1 1 calc R U . . .
H35C H 0.877456 0.305044 0.795467 0.110 Uiso 1 1 calc R U . . .
C36 C 0.6160(6) 0.5061(5) 0.75367(19) 0.0429(10) Uani 1 1 d . U . . .
C37 C 0.3619(6) 0.6974(6) 0.7526(3) 0.0694(17) Uani 1 1 d . U . . .
H37A H 0.280827 0.700397 0.781082 0.104 Uiso 1 1 calc R U . . .
H37B H 0.321258 0.739491 0.718214 0.104 Uiso 1 1 calc R U . . .
H37C H 0.411483 0.748663 0.763005 0.104 Uiso 1 1 calc R U . . .
C38 C 0.4112(8) 0.4623(7) 0.7300(3) 0.0898(19) Uani 1 1 d . U . . .
H38A H 0.311911 0.483633 0.750990 0.108 Uiso 1 1 calc R U . . .
H38B H 0.397683 0.484066 0.690972 0.108 Uiso 1 1 calc R U . . .
C39 C 0.5038(10) 0.3191(9) 0.7389(5) 0.128(3) Uani 1 1 d . U . . .
H39A H 0.484730 0.271546 0.712209 0.154 Uiso 1 1 calc R U . . .
H39B H 0.468207 0.288543 0.775389 0.154 Uiso 1 1 calc R U . . .
C40 C 0.6623(8) 0.2674(7) 0.7360(3) 0.0888(19) Uani 1 1 d . U . . .
H40A H 0.707991 0.237145 0.699067 0.107 Uiso 1 1 calc R U . . .
H40B H 0.699345 0.185155 0.762124 0.107 Uiso 1 1 calc R U . . .
N1 N 0.9640(6) 0.5368(5) 0.8320(2) 0.0610(13) Uani 1 1 d . . . . .
N2 N 0.5759(5) 0.9698(5) 0.68031(18) 0.0535(11) Uani 1 1 d . . . . .
N3 N 0.9637(5) 0.8854(5) 0.75693(18) 0.0484(10) Uani 1 1 d . . . . .
N4 N 0.7123(5) 0.3682(4) 0.74802(19) 0.0569(11) Uani 1 1 d . U . . .
N5 N 0.4713(5) 0.5518(5) 0.7460(2) 0.0581(11) Uani 1 1 d . U . . .
O1 O 0.5615(4) 0.8758(3) 0.81381(13) 0.0503(8) Uani 1 1 d . . . . .
O2 O 0.5439(6) 0.9247(5) 0.91390(17) 0.0815(14) Uani 1 1 d . . . . .
O3 O 0.3115(5) 1.0100(5) 0.8693(2) 0.0879(15) Uani 1 1 d . . . . .
O4 O 0.6641(4) 0.5870(3) 0.76621(14) 0.0458(8) Uani 1 1 d . . . . .
O5 O 1.0072(4) 0.5422(4) 0.78065(17) 0.0659(11) Uani 1 1 d . . . . .
O6 O 1.0438(6) 0.4468(6) 0.8636(2) 0.114(2) Uani 1 1 d . . . . .
O7 O 0.8326(5) 0.6274(4) 0.84787(15) 0.0662(11) Uani 1 1 d . . . . .
O8 O 0.9926(4) 0.8057(4) 0.71936(15) 0.0560(9) Uani 1 1 d . . . . .
O9 O 1.0346(5) 0.9547(4) 0.75733(19) 0.0736(12) Uani 1 1 d . . . . .
O10 O 0.8563(4) 0.8928(4) 0.79440(15) 0.0592(10) Uani 1 1 d . . . . .
O11 O 0.5611(5) 0.8572(4) 0.69187(17) 0.0686(11) Uani 1 1 d . . . . .
O12 O 0.6863(4) 0.9723(4) 0.69770(15) 0.0545(9) Uani 1 1 d . . . . .
O13 O 0.4881(6) 1.0691(5) 0.6544(2) 0.0980(17) Uani 1 1 d . . . . .
O14 O 0.8821(4) 0.6301(4) 0.67145(13) 0.0525(9) Uani 1 1 d . . . . .
O15 O 0.8704(6) 0.6005(4) 0.57288(16) 0.0741(12) Uani 1 1 d . . . . .
O16 O 1.1213(5) 0.5143(4) 0.6059(2) 0.0948(17) Uani 1 1 d . . . . .

loop_
_atom_site_aniso_label
_atom_site_aniso_U_11
_atom_site_aniso_U_22
_atom_site_aniso_U_33
_atom_site_aniso_U_23
_atom_site_aniso_U_13
_atom_site_aniso_U_12
Gd1 0.03617(13) 0.03105(12) 0.03624(12) 0.00046(8) -0.00213(8) -0.01481(9)
P1 0.0585(8) 0.0388(7) 0.0474(7) -0.0078(6) 0.0097(6) -0.0209(6)
P2 0.0577(8) 0.0325(7) 0.0424(7) -0.0065(5) 0.0086(6) -0.0213(6)
C1 0.067(4) 0.045(3) 0.047(3) -0.009(2) 0.009(2) -0.030(3)
C2 0.075(3) 0.047(3) 0.047(3) -0.006(2) 0.007(2) -0.037(2)
C3 0.078(3) 0.043(3) 0.049(3) -0.006(2) 0.003(2) -0.035(2)
C4 0.079(3) 0.053(3) 0.067(3) -0.002(3) -0.002(3) -0.030(3)
C5 0.089(4) 0.067(4) 0.084(4) 0.002(3) -0.015(3) -0.028(3)
C6 0.106(4) 0.064(4) 0.069(3) 0.005(3) -0.023(3) -0.033(3)
C7 0.108(4) 0.061(4) 0.053(3) 0.002(3) -0.010(3) -0.040(3)
C8 0.089(3) 0.050(3) 0.049(3) -0.005(2) 0.001(2) -0.040(3)
C9 0.091(4) 0.070(4) 0.050(3) -0.007(3) 0.014(3) -0.043(3)
C10 0.078(3) 0.085(4) 0.056(3) -0.003(3) 0.010(3) -0.044(3)
C11 0.081(4) 0.147(6) 0.083(4) 0.007(4) 0.014(3) -0.053(4)
C12 0.080(5) 0.174(6) 0.099(5) 0.019(5) -0.001(4) -0.056(4)
C13 0.086(4) 0.162(6) 0.083(4) 0.013(4) -0.012(4) -0.060(4)
C14 0.081(4) 0.109(5) 0.062(3) 0.004(3) -0.002(3) -0.054(4)
C15 0.077(3) 0.068(3) 0.047(3) -0.004(2) 0.004(2) -0.043(3)
C16 0.151(8) 0.089(6) 0.116(7) -0.019(5) -0.016(6) -0.073(6)
C17 0.071(5) 0.126(7) 0.110(6) -0.007(6) -0.026(5) -0.007(5)
C18 0.144(8) 0.059(5) 0.184(9) -0.004(5) -0.075(7) -0.056(5)
C19 0.080(5) 0.094(6) 0.147(8) -0.012(6) -0.050(5) -0.006(4)
C20 0.070(3) 0.037(3) 0.043(3) -0.009(2) 0.006(2) -0.031(2)
C21 0.063(3) 0.030(2) 0.046(3) -0.008(2) 0.005(2) -0.027(2)
C22 0.074(4) 0.032(3) 0.047(3) -0.008(2) -0.001(3) -0.030(2)
C23 0.085(4) 0.056(4) 0.059(3) -0.003(3) -0.010(3) -0.044(3)
C24 0.096(5) 0.068(4) 0.096(5) 0.003(4) -0.036(4) -0.047(4)
C25 0.140(7) 0.073(5) 0.058(4) 0.010(3) -0.034(4) -0.065(5)
C26 0.133(6) 0.057(4) 0.043(3) -0.002(3) -0.007(4) -0.059(4)
C27 0.087(4) 0.034(3) 0.048(3) -0.010(2) 0.003(3) -0.033(3)
C28 0.089(5) 0.042(3) 0.051(3) -0.009(2) 0.022(3) -0.035(3)
C29 0.063(4) 0.043(3) 0.071(4) -0.002(3) 0.012(3) -0.025(3)
C30 0.076(5) 0.082(5) 0.110(6) 0.009(5) 0.017(4) -0.037(4)
C31 0.064(5) 0.108(7) 0.158(9) 0.036(6) -0.014(6) -0.036(5)
C32 0.091(6) 0.102(7) 0.128(7) 0.036(5) -0.040(5) -0.046(5)
C33 0.080(5) 0.076(5) 0.080(4) 0.021(4) -0.017(4) -0.043(4)
C34 0.068(4) 0.040(3) 0.058(3) 0.001(2) -0.001(3) -0.027(3)
C35 0.063(4) 0.045(3) 0.102(5) -0.006(3) -0.008(3) -0.015(3)
C36 0.052(3) 0.037(2) 0.042(2) -0.0041(19) -0.003(2) -0.022(2)
C37 0.048(3) 0.058(4) 0.094(5) -0.008(3) -0.011(3) -0.015(3)
C38 0.080(4) 0.073(4) 0.139(5) -0.027(4) -0.030(4) -0.042(3)
C39 0.103(5) 0.084(4) 0.212(6) -0.039(5) -0.032(5) -0.040(4)
C40 0.084(4) 0.056(3) 0.140(5) -0.032(4) -0.013(4) -0.035(3)
N1 0.059(3) 0.054(3) 0.072(3) 0.018(3) -0.031(3) -0.025(2)
N2 0.058(3) 0.047(3) 0.051(3) 0.011(2) -0.019(2) -0.019(2)
N3 0.051(3) 0.044(3) 0.057(3) 0.004(2) -0.018(2) -0.024(2)
N4 0.061(3) 0.036(2) 0.074(3) -0.010(2) -0.008(2) -0.0194(18)
N5 0.053(2) 0.050(3) 0.079(3) -0.014(2) -0.014(2) -0.0251(19)
O1 0.054(2) 0.0408(19) 0.0481(19) -0.0013(15) 0.0040(16) -0.0175(15)
O2 0.139(4) 0.063(3) 0.064(3) -0.008(2) -0.008(3) -0.064(3)
O3 0.062(3) 0.068(3) 0.091(3) 0.002(2) 0.018(2) -0.002(2)
O4 0.048(2) 0.0331(18) 0.058(2) -0.0028(15) -0.0028(16) -0.0210(14)
O5 0.055(2) 0.061(3) 0.067(3) 0.002(2) -0.008(2) -0.0135(18)
O6 0.109(4) 0.097(4) 0.113(4) 0.043(3) -0.061(3) -0.024(3)
O7 0.067(3) 0.067(3) 0.055(2) 0.014(2) -0.017(2) -0.022(2)
O8 0.056(2) 0.058(2) 0.060(2) -0.0158(19) 0.0018(18) -0.0304(18)
O9 0.067(3) 0.062(3) 0.113(3) -0.009(2) -0.020(2) -0.042(2)
O10 0.071(3) 0.067(3) 0.049(2) -0.0127(18) -0.0015(19) -0.039(2)
O11 0.087(3) 0.059(3) 0.079(3) 0.015(2) -0.036(2) -0.044(2)
O12 0.062(2) 0.046(2) 0.061(2) 0.0127(17) -0.0202(19) -0.0282(17)
O13 0.099(4) 0.072(3) 0.125(4) 0.046(3) -0.068(3) -0.036(3)
O14 0.073(2) 0.044(2) 0.0463(19) -0.0051(16) 0.0064(17) -0.0348(18)
O15 0.133(4) 0.054(2) 0.056(2) -0.0068(19) -0.018(2) -0.055(3)
O16 0.068(3) 0.043(2) 0.133(4) 0.008(3) 0.031(3) -0.008(2)

loop_
_atom_type_symbol
_atom_type_description
_atom_type_scat_dispersion_real
_atom_type_scat_dispersion_imag
_atom_type_scat_source
C C 0.0033 0.0016 'International Tables Vol C Tables 4.2.6.8 and 6.1.1.4'
H H 0.0000 0.0000 'International Tables Vol C Tables 4.2.6.8 and 6.1.1.4'
Gd Gd -0.1653 3.9035 'International Tables Vol C Tables 4.2.6.8 and 6.1.1.4'
N N 0.0061 0.0033 'International Tables Vol C Tables 4.2.6.8 and 6.1.1.4'
O O 0.0106 0.0060 'International Tables Vol C Tables 4.2.6.8 and 6.1.1.4'
P P 0.1023 0.0942 'International Tables Vol C Tables 4.2.6.8 and 6.1.1.4'

loop_
_geom_angle_atom_site_label_1
_geom_angle_atom_site_label_2
_geom_angle_atom_site_label_3
_geom_angle
_geom_angle_site_symmetry_1
_geom_angle_site_symmetry_3
_geom_angle_publ_flag
O4 Gd1 O1 84.35(12) . . ?
O4 Gd1 O14 80.83(12) . . ?
O1 Gd1 O14 151.48(12) . . ?
O4 Gd1 O5 86.91(13) . . ?
O1 Gd1 O5 126.62(13) . . ?
O14 Gd1 O5 76.85(13) . . ?
O4 Gd1 O10 149.54(12) . . ?
O1 Gd1 O10 76.01(13) . . ?
O14 Gd1 O10 126.17(12) . . ?
O5 Gd1 O10 86.45(14) . . ?
O4 Gd1 O12 126.92(12) . . ?
O1 Gd1 O12 81.07(12) . . ?
O14 Gd1 O12 88.56(12) . . ?
O5 Gd1 O12 140.75(14) . . ?
O10 Gd1 O12 73.07(12) . . ?
O4 Gd1 O7 77.49(13) . . ?
O1 Gd1 O7 75.57(12) . . ?
O14 Gd1 O7 123.99(13) . . ?
O5 Gd1 O7 51.15(13) . . ?
O10 Gd1 O7 75.22(14) . . ?
O12 Gd1 O7 144.23(14) . . ?
O4 Gd1 O8 151.18(12) . . ?
O1 Gd1 O8 123.89(12) . . ?
O14 Gd1 O8 75.56(12) . . ?
O5 Gd1 O8 71.90(13) . . ?
O10 Gd1 O8 50.62(12) . . ?
O12 Gd1 O8 69.21(12) . . ?
O7 Gd1 O8 102.29(13) . . ?
O4 Gd1 O11 76.96(12) . . ?
O1 Gd1 O11 76.75(13) . . ?
O14 Gd1 O11 76.23(14) . . ?
O5 Gd1 O11 150.44(14) . . ?
O10 Gd1 O11 119.60(13) . . ?
O12 Gd1 O11 50.06(12) . . ?
O7 Gd1 O11 143.78(14) . . ?
O8 Gd1 O11 112.44(13) . . ?
O1 P1 O3 111.8(2) . . ?
O1 P1 O2 113.9(2) . . ?
O3 P1 O2 104.4(3) . . ?
O1 P1 C1 112.1(2) . . ?
O3 P1 C1 110.6(3) . . ?
O2 P1 C1 103.6(2) . . ?
O14 P2 O16 113.4(3) . . ?
O14 P2 O15 112.3(2) . . ?
O16 P2 O15 105.2(3) . . ?
O14 P2 C20 112.7(2) . . ?
O16 P2 C20 107.7(3) . . ?
O15 P2 C20 105.0(2) . . ?
C2 C1 P1 117.2(4) . . ?
C2 C1 H1A 108.0 . . ?
P1 C1 H1A 108.0 . . ?
C2 C1 H1B 108.0 . . ?
P1 C1 H1B 108.0 . . ?
H1A C1 H1B 107.2 . . ?
C3 C2 C15 121.3(5) . . ?
C3 C2 C1 118.7(5) . . ?
C15 C2 C1 119.9(5) . . ?
C2 C3 C4 124.3(5) . . ?
C2 C3 C8 118.0(5) . . ?
C4 C3 C8 117.7(5) . . ?
C5 C4 C3 121.7(6) . . ?
C5 C4 H4 119.2 . . ?
C3 C4 H4 119.2 . . ?
C4 C5 C6 120.2(7) . . ?
C4 C5 H5 119.9 . . ?
C6 C5 H5 119.9 . . ?
C7 C6 C5 120.3(7) . . ?
C7 C6 H6 119.9 . . ?
C5 C6 H6 119.9 . . ?
C6 C7 C8 122.4(7) . . ?
C6 C7 H7 118.8 . . ?
C8 C7 H7 118.8 . . ?
C9 C8 C7 122.4(6) . . ?
C9 C8 C3 119.9(6) . . ?
C7 C8 C3 117.7(6) . . ?
C8 C9 C10 122.8(6) . . ?
C8 C9 H9 118.6 . . ?
C10 C9 H9 118.6 . . ?
C9 C10 C11 122.1(6) . . ?
C9 C10 C15 118.6(6) . . ?
C11 C10 C15 119.2(6) . . ?
C12 C11 C10 120.9(7) . . ?
C12 C11 H11 119.6 . . ?
C10 C11 H11 119.6 . . ?
C11 C12 C13 120.7(8) . . ?
C11 C12 H12 119.7 . . ?
C13 C12 H12 119.7 . . ?
C14 C13 C12 120.0(8) . . ?
C14 C13 H13 120.0 . . ?
C12 C13 H13 120.0 . . ?
C13 C14 C15 122.8(7) . . ?
C13 C14 H14 118.6 . . ?
C15 C14 H14 118.6 . . ?
C2 C15 C14 124.1(5) . . ?
C2 C15 C10 119.5(6) . . ?
C14 C15 C10 116.4(6) . . ?
O2 C16 H16A 109.5 . . ?
O2 C16 H16B 109.5 . . ?
H16A C16 H16B 109.5 . . ?
O2 C16 H16C 109.5 . . ?
H16A C16 H16C 109.5 . . ?
H16B C16 H16C 109.5 . . ?
O3 C17 H17A 109.5 . . ?
O3 C17 H17B 109.5 . . ?
H17A C17 H17B 109.5 . . ?
O3 C17 H17C 109.5 . . ?
H17A C17 H17C 109.5 . . ?
H17B C17 H17C 109.5 . . ?
O15 C18 H18A 109.5 . . ?
O15 C18 H18B 109.5 . . ?
H18A C18 H18B 109.5 . . ?
O15 C18 H18C 109.5 . . ?
H18A C18 H18C 109.5 . . ?
H18B C18 H18C 109.5 . . ?
O16 C19 H19A 109.5 . . ?
O16 C19 H19B 109.5 . . ?
H19A C19 H19B 109.5 . . ?
O16 C19 H19C 109.5 . . ?
H19A C19 H19C 109.5 . . ?
H19B C19 H19C 109.5 . . ?
C21 C20 P2 117.9(3) . . ?
C21 C20 H20A 107.8 . . ?
P2 C20 H20A 107.8 . . ?
C21 C20 H20B 107.8 . . ?
P2 C20 H20B 107.8 . . ?
H20A C20 H20B 107.2 . . ?
C22 C21 C34 121.1(5) . . ?
C22 C21 C20 119.7(5) . . ?
C34 C21 C20 119.2(5) . . ?
C21 C22 C23 124.3(5) . . ?
C21 C22 C27 119.2(5) . . ?
C23 C22 C27 116.5(5) . . ?
C24 C23 C22 121.6(6) . . ?
C24 C23 H23 119.2 . . ?
C22 C23 H23 119.2 . . ?
C23 C24 C25 121.3(7) . . ?
C23 C24 H24 119.3 . . ?
C25 C24 H24 119.3 . . ?
C26 C25 C24 119.8(6) . . ?
C26 C25 H25 120.1 . . ?
C24 C25 H25 120.1 . . ?
C25 C26 C27 121.7(6) . . ?
C25 C26 H26 119.2 . . ?
C27 C26 H26 119.2 . . ?
C28 C27 C26 122.0(6) . . ?
C28 C27 C22 118.9(5) . . ?
C26 C27 C22 119.1(6) . . ?
C27 C28 C29 122.8(5) . . ?
C27 C28 H28 118.6 . . ?
C29 C28 H28 118.6 . . ?
C28 C29 C30 121.9(6) . . ?
C28 C29 C34 118.5(6) . . ?
C30 C29 C34 119.6(6) . . ?
C31 C30 C29 121.7(7) . . ?
C31 C30 H30 119.2 . . ?
C29 C30 H30 119.2 . . ?
C30 C31 C32 119.6(8) . . ?
C30 C31 H31 120.2 . . ?
C32 C31 H31 120.2 . . ?
C33 C32 C31 120.8(8) . . ?
C33 C32 H32 119.6 . . ?
C31 C32 H32 119.6 . . ?
C32 C33 C34 122.2(7) . . ?
C32 C33 H33 118.9 . . ?
C34 C33 H33 118.9 . . ?
C21 C34 C33 124.5(5) . . ?
C21 C34 C29 119.4(5) . . ?
C33 C34 C29 116.1(6) . . ?
N4 C35 H35A 109.5 . . ?
N4 C35 H35B 109.5 . . ?
H35A C35 H35B 109.5 . . ?
N4 C35 H35C 109.5 . . ?
H35A C35 H35C 109.5 . . ?
H35B C35 H35C 109.5 . . ?
O4 C36 N5 121.3(4) . . ?
O4 C36 N4 119.7(5) . . ?
N5 C36 N4 119.0(5) . . ?
N5 C37 H37A 109.5 . . ?
N5 C37 H37B 109.5 . . ?
H37A C37 H37B 109.5 . . ?
N5 C37 H37C 109.5 . . ?
H37A C37 H37C 109.5 . . ?
H37B C37 H37C 109.5 . . ?
C39 C38 N5 113.6(6) . . ?
C39 C38 H38A 108.9 . . ?
N5 C38 H38A 108.9 . . ?
C39 C38 H38B 108.9 . . ?
N5 C38 H38B 108.9 . . ?
H38A C38 H38B 107.7 . . ?
C38 C39 C40 121.4(8) . . ?
C38 C39 H39A 107.0 . . ?
C40 C39 H39A 107.0 . . ?
C38 C39 H39B 107.0 . . ?
C40 C39 H39B 107.0 . . ?
H39A C39 H39B 106.7 . . ?
C39 C40 N4 114.2(6) . . ?
C39 C40 H40A 108.7 . . ?
N4 C40 H40A 108.7 . . ?
C39 C40 H40B 108.7 . . ?
N4 C40 H40B 108.7 . . ?
H40A C40 H40B 107.6 . . ?
O6 N1 O7 122.7(6) . . ?
O6 N1 O5 121.2(6) . . ?
O7 N1 O5 116.1(4) . . ?
O13 N2 O12 122.4(5) . . ?
O13 N2 O11 121.7(5) . . ?
O12 N2 O11 115.9(4) . . ?
O9 N3 O8 122.1(5) . . ?
O9 N3 O10 121.0(5) . . ?
O8 N3 O10 116.9(4) . . ?
C36 N4 C35 119.8(5) . . ?
C36 N4 C40 122.5(5) . . ?
C35 N4 C40 117.6(5) . . ?
C36 N5 C38 123.2(5) . . ?
C36 N5 C37 121.6(5) . . ?
C38 N5 C37 115.2(5) . . ?
P1 O1 Gd1 148.7(2) . . ?
C16 O2 P1 123.8(5) . . ?
C17 O3 P1 125.5(4) . . ?
C36 O4 Gd1 158.6(3) . . ?
N1 O5 Gd1 96.7(3) . . ?
N1 O7 Gd1 96.0(3) . . ?
N3 O8 Gd1 94.8(3) . . ?
N3 O10 Gd1 97.4(3) . . ?
N2 O11 Gd1 95.2(3) . . ?
N2 O12 Gd1 98.4(3) . . ?
P2 O14 Gd1 150.1(2) . . ?
C18 O15 P2 122.6(4) . . ?
C19 O16 P2 128.4(5) . . ?

loop_
_geom_bond_atom_site_label_1
_geom_bond_atom_site_label_2
_geom_bond_distance
_geom_bond_site_symmetry_2
_geom_bond_publ_flag
Gd1 O4 2.306(3) . ?
Gd1 O1 2.322(3) . ?
Gd1 O14 2.346(3) . ?
Gd1 O5 2.468(4) . ?
Gd1 O10 2.472(4) . ?
Gd1 O12 2.479(3) . ?
Gd1 O7 2.483(3) . ?
Gd1 O8 2.531(4) . ?
Gd1 O11 2.541(4) . ?
P1 O1 1.471(3) . ?
P1 O3 1.547(4) . ?
P1 O2 1.560(4) . ?
P1 C1 1.779(5) . ?
P2 O14 1.463(3) . ?
P2 O16 1.552(4) . ?
P2 O15 1.558(4) . ?
P2 C20 1.778(5) . ?
C1 C2 1.514(7) . ?
C1 H1A 0.9700 . ?
C1 H1B 0.9700 . ?
C2 C3 1.405(8) . ?
C2 C15 1.405(8) . ?
C3 C4 1.418(8) . ?
C3 C8 1.446(7) . ?
C4 C5 1.363(8) . ?
C4 H4 0.9300 . ?
C5 C6 1.417(9) . ?
C5 H5 0.9300 . ?
C6 C7 1.325(9) . ?
C6 H6 0.9300 . ?
C7 C8 1.432(8) . ?
C7 H7 0.9300 . ?
C8 C9 1.367(8) . ?
C9 C10 1.383(9) . ?
C9 H9 0.9300 . ?
C10 C11 1.426(10) . ?
C10 C15 1.434(8) . ?
C11 C12 1.340(11) . ?
C11 H11 0.9300 . ?
C12 C13 1.407(10) . ?
C12 H12 0.9300 . ?
C13 C14 1.343(9) . ?
C13 H13 0.9300 . ?
C14 C15 1.422(8) . ?
C14 H14 0.9300 . ?
C16 O2 1.395(8) . ?
C16 H16A 0.9600 . ?
C16 H16B 0.9600 . ?
C16 H16C 0.9600 . ?
C17 O3 1.405(8) . ?
C17 H17A 0.9600 . ?
C17 H17B 0.9600 . ?
C17 H17C 0.9600 . ?
C18 O15 1.411(7) . ?
C18 H18A 0.9600 . ?
C18 H18B 0.9600 . ?
C18 H18C 0.9600 . ?
C19 O16 1.358(8) . ?
C19 H19A 0.9600 . ?
C19 H19B 0.9600 . ?
C19 H19C 0.9600 . ?
C20 C21 1.521(6) . ?
C20 H20A 0.9700 . ?
C20 H20B 0.9700 . ?
C21 C22 1.397(7) . ?
C21 C34 1.400(7) . ?
C22 C23 1.415(8) . ?
C22 C27 1.447(7) . ?
C23 C24 1.353(8) . ?
C23 H23 0.9300 . ?
C24 C25 1.399(9) . ?
C24 H24 0.9300 . ?
C25 C26 1.336(10) . ?
C25 H25 0.9300 . ?
C26 C27 1.412(8) . ?
C26 H26 0.9300 . ?
C27 C28 1.382(8) . ?
C28 C29 1.385(8) . ?
C28 H28 0.9300 . ?
C29 C30 1.408(9) . ?
C29 C34 1.448(7) . ?
C30 C31 1.354(11) . ?
C30 H30 0.9300 . ?
C31 C32 1.409(11) . ?
C31 H31 0.9300 . ?
C32 C33 1.355(10) . ?
C32 H32 0.9300 . ?
C33 C34 1.425(8) . ?
C33 H33 0.9300 . ?
C35 N4 1.442(7) . ?
C35 H35A 0.9600 . ?
C35 H35B 0.9600 . ?
C35 H35C 0.9600 . ?
C36 O4 1.245(6) . ?
C36 N5 1.329(6) . ?
C36 N4 1.358(6) . ?
C37 N5 1.453(7) . ?
C37 H37A 0.9600 . ?
C37 H37B 0.9600 . ?
C37 H37C 0.9600 . ?
C38 C39 1.390(10) . ?
C38 N5 1.450(7) . ?
C38 H38A 0.9700 . ?
C38 H38B 0.9700 . ?
C39 C40 1.403(10) . ?
C39 H39A 0.9700 . ?
C39 H39B 0.9700 . ?
C40 N4 1.446(7) . ?
C40 H40A 0.9700 . ?
C40 H40B 0.9700 . ?
N1 O6 1.208(6) . ?
N1 O7 1.259(6) . ?
N1 O5 1.260(6) . ?
N2 O13 1.205(5) . ?
N2 O12 1.251(5) . ?
N2 O11 1.256(6) . ?
N3 O9 1.224(5) . ?
N3 O8 1.251(5) . ?
N3 O10 1.260(5) . ?

loop_
_geom_torsion_atom_site_label_1
_geom_torsion_atom_site_label_2
_geom_torsion_atom_site_label_3
_geom_torsion_atom_site_label_4
_geom_torsion
_geom_torsion_site_symmetry_1
_geom_torsion_site_symmetry_2
_geom_torsion_site_symmetry_3
_geom_torsion_site_symmetry_4
_geom_torsion_publ_flag
O1 P1 C1 C2 177.9(4) . . . . ?
O3 P1 C1 C2 -56.6(5) . . . . ?
O2 P1 C1 C2 54.7(5) . . . . ?
P1 C1 C2 C3 -94.6(6) . . . . ?
P1 C1 C2 C15 89.0(6) . . . . ?
C15 C2 C3 C4 177.8(5) . . . . ?
C1 C2 C3 C4 1.5(8) . . . . ?
C15 C2 C3 C8 0.3(8) . . . . ?
C1 C2 C3 C8 -176.1(5) . . . . ?
C2 C3 C4 C5 -177.7(6) . . . . ?
C8 C3 C4 C5 -0.2(9) . . . . ?
C3 C4 C5 C6 0.7(10) . . . . ?
C4 C5 C6 C7 -1.0(11) . . . . ?
C5 C6 C7 C8 0.9(11) . . . . ?
C6 C7 C8 C9 178.3(6) . . . . ?
C6 C7 C8 C3 -0.4(9) . . . . ?
C2 C3 C8 C9 -1.1(8) . . . . ?
C4 C3 C8 C9 -178.8(6) . . . . ?
C2 C3 C8 C7 177.7(5) . . . . ?
C4 C3 C8 C7 0.0(8) . . . . ?
C7 C8 C9 C10 -177.6(6) . . . . ?
C3 C8 C9 C10 1.2(10) . . . . ?
C8 C9 C10 C11 177.4(7) . . . . ?
C8 C9 C10 C15 -0.5(10) . . . . ?
C9 C10 C11 C12 -177.2(9) . . . . ?
C15 C10 C11 C12 0.7(14) . . . . ?
C10 C11 C12 C13 0.3(16) . . . . ?
C11 C12 C13 C14 -1.8(16) . . . . ?
C12 C13 C14 C15 2.4(14) . . . . ?
C3 C2 C15 C14 -177.5(6) . . . . ?
C1 C2 C15 C14 -1.3(9) . . . . ?
C3 C2 C15 C10 0.5(9) . . . . ?
C1 C2 C15 C10 176.7(5) . . . . ?
C13 C14 C15 C2 176.7(7) . . . . ?
C13 C14 C15 C10 -1.4(11) . . . . ?
C9 C10 C15 C2 -0.4(10) . . . . ?
C11 C10 C15 C2 -178.4(7) . . . . ?
C9 C10 C15 C14 177.8(6) . . . . ?
C11 C10 C15 C14 -0.2(10) . . . . ?
O14 P2 C20 C21 172.4(4) . . . . ?
O16 P2 C20 C21 46.6(5) . . . . ?
O15 P2 C20 C21 -65.2(5) . . . . ?
P2 C20 C21 C22 94.3(5) . . . . ?
P2 C20 C21 C34 -88.4(5) . . . . ?
C34 C21 C22 C23 178.5(5) . . . . ?
C20 C21 C22 C23 -4.2(7) . . . . ?
C34 C21 C22 C27 -1.6(7) . . . . ?
C20 C21 C22 C27 175.6(4) . . . . ?
C21 C22 C23 C24 179.6(5) . . . . ?
C27 C22 C23 C24 -0.2(8) . . . . ?
C22 C23 C24 C25 -1.2(10) . . . . ?
C23 C24 C25 C26 1.5(10) . . . . ?
C24 C25 C26 C27 -0.4(10) . . . . ?
C25 C26 C27 C28 179.9(6) . . . . ?
C25 C26 C27 C22 -1.0(9) . . . . ?
C21 C22 C27 C28 0.6(7) . . . . ?
C23 C22 C27 C28 -179.5(5) . . . . ?
C21 C22 C27 C26 -178.6(5) . . . . ?
C23 C22 C27 C26 1.3(7) . . . . ?
C26 C27 C28 C29 -179.8(5) . . . . ?
C22 C27 C28 C29 1.0(8) . . . . ?
C27 C28 C29 C30 -179.2(6) . . . . ?
C27 C28 C29 C34 -1.4(8) . . . . ?
C28 C29 C30 C31 176.8(7) . . . . ?
C34 C29 C30 C31 -1.0(11) . . . . ?
C29 C30 C31 C32 1.3(14) . . . . ?
C30 C31 C32 C33 -0.9(14) . . . . ?
C31 C32 C33 C34 0.2(13) . . . . ?
C22 C21 C34 C33 178.9(5) . . . . ?
C20 C21 C34 C33 1.6(8) . . . . ?
C22 C21 C34 C29 1.2(8) . . . . ?
C20 C21 C34 C29 -176.1(4) . . . . ?
C32 C33 C34 C21 -177.7(7) . . . . ?
C32 C33 C34 C29 0.1(10) . . . . ?
C28 C29 C34 C21 0.4(8) . . . . ?
C30 C29 C34 C21 178.2(6) . . . . ?
C28 C29 C34 C33 -177.5(5) . . . . ?
C30 C29 C34 C33 0.3(8) . . . . ?
N5 C38 C39 C40 -29.8(14) . . . . ?
C38 C39 C40 N4 26.0(14) . . . . ?
O4 C36 N4 C35 -0.2(8) . . . . ?
N5 C36 N4 C35 -179.8(5) . . . . ?
O4 C36 N4 C40 177.1(6) . . . . ?
N5 C36 N4 C40 -2.4(8) . . . . ?
C39 C40 N4 C36 -8.9(11) . . . . ?
C39 C40 N4 C35 168.5(7) . . . . ?
O4 C36 N5 C38 178.5(6) . . . . ?
N4 C36 N5 C38 -2.0(8) . . . . ?
O4 C36 N5 C37 -0.9(8) . . . . ?
N4 C36 N5 C37 178.6(5) . . . . ?
C39 C38 N5 C36 17.4(11) . . . . ?
C39 C38 N5 C37 -163.2(8) . . . . ?
O3 P1 O1 Gd1 -165.3(4) . . . . ?
O2 P1 O1 Gd1 76.7(5) . . . . ?
C1 P1 O1 Gd1 -40.5(5) . . . . ?
O1 P1 O2 C16 62.9(6) . . . . ?
O3 P1 O2 C16 -59.3(6) . . . . ?
C1 P1 O2 C16 -175.1(6) . . . . ?
O1 P1 O3 C17 13.3(8) . . . . ?
O2 P1 O3 C17 136.9(7) . . . . ?
C1 P1 O3 C17 -112.3(7) . . . . ?
N5 C36 O4 Gd1 -92.2(10) . . . . ?
N4 C36 O4 Gd1 88.2(10) . . . . ?
O6 N1 O5 Gd1 177.4(5) . . . . ?
O7 N1 O5 Gd1 -0.7(5) . . . . ?
O6 N1 O7 Gd1 -177.4(5) . . . . ?
O5 N1 O7 Gd1 0.6(5) . . . . ?
O9 N3 O8 Gd1 -174.7(4) . . . . ?
O10 N3 O8 Gd1 4.6(4) . . . . ?
O9 N3 O10 Gd1 174.5(4) . . . . ?
O8 N3 O10 Gd1 -4.7(4) . . . . ?
O13 N2 O11 Gd1 -173.1(5) . . . . ?
O12 N2 O11 Gd1 6.4(5) . . . . ?
O13 N2 O12 Gd1 172.9(5) . . . . ?
O11 N2 O12 Gd1 -6.6(5) . . . . ?
O16 P2 O14 Gd1 115.6(5) . . . . ?
O15 P2 O14 Gd1 -125.3(4) . . . . ?
C20 P2 O14 Gd1 -7.1(6) . . . . ?
O14 P2 O15 C18 -63.2(6) . . . . ?
O16 P2 O15 C18 60.6(6) . . . . ?
C20 P2 O15 C18 174.1(6) . . . . ?
O14 P2 O16 C19 15.2(8) . . . . ?
O15 P2 O16 C19 -107.8(7) . . . . ?
C20 P2 O16 C19 140.6(7) . . . . ?
